data_1542760
loop_
_publ_author_name
'Garc\'ia-Dom\'inguez, Patricia'
'Fehr, Lorenz'
'Rusconi, Giulia'
'Nevado, Cristina'

_publ_section_title
;
 Palladium-catalyzed incorporation of atmospheric CO2: efficient synthesis
 of functionalized oxazolidinones
;
_journal_issue 6
_journal_name_full 'Chem. Sci.'
_journal_page_first 3914
_journal_paper_doi 10.1039/C6SC00419A
_journal_volume 7
_journal_year 2016
_chemical_formula_moiety 'C20 H19 N O4'
_chemical_formula_sum 'C20 H19 N O4'
_chemical_formula_weight 337.37
_chemical_name_systematic 'Methyl (E)-4-[1-(3-benzyl-2-oxooxazolidin-5-ylidene)ethyl]benzoate'
_space_group_crystal_system triclinic
_space_group_IT_number 2
_space_group_name_Hall '-P 1'
_space_group_name_H-M_alt 'P -1'
_symmetry_space_group_name_Hall '-P 1'
_symmetry_space_group_name_H-M 'P -1'
_atom_sites_solution_hydrogens geom
_audit_creation_method SHELXL-2014/7
_audit_update_record
;
2015-11-30 deposited with the CCDC.
2016-03-04 downloaded from the CCDC.
;
_cell_angle_alpha 92.4918(12)
_cell_angle_beta 101.8823(12)
_cell_angle_gamma 100.5457(12)
_cell_formula_units_Z 8
_cell_length_a 12.43088(18)
_cell_length_b 15.8294(2)
_cell_length_c 18.0723(3)
_cell_measurement_reflns_used 31641
_cell_measurement_temperature 160(2)
_cell_measurement_theta_max 74.2680
_cell_measurement_theta_min 2.4730
_cell_volume 3408.97(9)
_computing_cell_refinement 'CrysAlisPro, Version 1.171.37.35 (Agilent Technologies, 2014)'
_computing_data_collection 'CrysAlisPro, Version 1.171.37.35 (Agilent Technologies, 2014)'
_computing_data_reduction 'CrysAlisPro, Version 1.171.37.35 (Agilent Technologies, 2014)'
_computing_molecular_graphics 'ORTEPII (Johnson, 1976)'
_computing_publication_material 'SHELXL-2014 and PLATON (Spek, 2009)'
_computing_structure_refinement 'SHELXL-2014 (Sheldrick, 2008)'
_computing_structure_solution 'SHELXS-2014 (Sheldrick, 2008)'
_diffrn_ambient_temperature 160(2)
_diffrn_detector 'Atlas CCD camera on \k goniostat'
_diffrn_detector_area_resol_mean 10.3801
_diffrn_measured_fraction_theta_full 1.000
_diffrn_measured_fraction_theta_max 0.987
_diffrn_measurement_device_type 'Oxford Diffraction SuperNova, dual radiation diffractometer'
_diffrn_measurement_method '\w scans'
_diffrn_radiation_monochromator mirror
_diffrn_radiation_source 'SuperNova (Cu) X-ray Source'
_diffrn_radiation_type 'Cu K\a'
_diffrn_radiation_wavelength 1.54184
_diffrn_reflns_av_R_equivalents 0.0224
_diffrn_reflns_av_unetI/netI 0.0149
_diffrn_reflns_Laue_measured_fraction_full 1.000
_diffrn_reflns_Laue_measured_fraction_max 0.987
_diffrn_reflns_limit_h_max 15
_diffrn_reflns_limit_h_min -15
_diffrn_reflns_limit_k_max 19
_diffrn_reflns_limit_k_min -19
_diffrn_reflns_limit_l_max 21
_diffrn_reflns_limit_l_min -22
_diffrn_reflns_number 64083
_diffrn_reflns_point_group_measured_fraction_full 1.000
_diffrn_reflns_point_group_measured_fraction_max 0.987
_diffrn_reflns_theta_full 67.684
_diffrn_reflns_theta_max 74.282
_diffrn_reflns_theta_min 2.507
_exptl_absorpt_coefficient_mu 0.752
_exptl_absorpt_correction_T_max 1.00000
_exptl_absorpt_correction_T_min 0.00908
_exptl_absorpt_correction_type multi-scan
_exptl_absorpt_process_details
;
Empirical absorption correction using spherical harmonics,
 implemented in SCALE3 ABSPACK scaling algorithm.
CrysAlisPro, Version 1.171.37.35 (Agilent Technologies, 2014)
;
_exptl_crystal_colour colourless
_exptl_crystal_density_diffrn 1.315
_exptl_crystal_description prism
_exptl_crystal_F_000 1424
_exptl_crystal_size_max 0.27
_exptl_crystal_size_mid 0.20
_exptl_crystal_size_min 0.13
_refine_diff_density_max 0.253
_refine_diff_density_min -0.209
_refine_diff_density_rms 0.033
_refine_ls_extinction_coef 0.00065(6)
_refine_ls_extinction_expression Fc^*^=kFc[1+0.001xFc^2^\l^3^/sin(2\q)]^-1/4^
_refine_ls_extinction_method 'SHELXL-2014/7 (Sheldrick 2014'
_refine_ls_goodness_of_fit_ref 1.025
_refine_ls_hydrogen_treatment constr
_refine_ls_matrix_type full
_refine_ls_number_parameters 910
_refine_ls_number_reflns 13734
_refine_ls_number_restraints 0
_refine_ls_restrained_S_all 1.025
_refine_ls_R_factor_all 0.0407
_refine_ls_R_factor_gt 0.0365
_refine_ls_shift/su_max 0.001
_refine_ls_shift/su_mean 0.000
_refine_ls_structure_factor_coef Fsqd
_refine_ls_weighting_details 'w=1/[\s^2^(Fo^2^)+(0.0490P)^2^+0.8725P] where P=(Fo^2^+2Fc^2^)/3'
_refine_ls_weighting_scheme calc
_refine_ls_wR_factor_gt 0.0954
_refine_ls_wR_factor_ref 0.0993
_reflns_Friedel_coverage 0.000
_reflns_number_gt 12322
_reflns_number_total 13734
_reflns_threshold_expression 'I > 2\s(I)'
_cod_data_source_file c6sc00419a2.cif
_cod_data_source_block NV1431
_cod_depositor_comments 'Adding full bibliography for 1542758--1542760.cif.'
_cod_original_cell_volume 3408.98(9)
_cod_database_code 1542760
_shelx_shelxl_version_number 2014/7
_shelx_space_group_comment
;
The symmetry employed for this shelxl refinement is uniquely defined
by the following loop, which should always be used as a source of
symmetry information in preference to the above space-group names.
They are only intended as comments.
;

loop_
_space_group_symop_operation_xyz
'x, y, z'
'-x, -y, -z'

loop_
_atom_site_label
_atom_site_type_symbol
_atom_site_fract_x
_atom_site_fract_y
_atom_site_fract_z
_atom_site_U_iso_or_equiv
_atom_site_adp_type
_atom_site_occupancy
_atom_site_site_symmetry_order
_atom_site_calc_flag
_atom_site_refinement_flags_posn
_atom_site_refinement_flags_adp
O1 O 0.70265(6) 0.75802(5) 0.13698(5) 0.03087(17) Uani 1 1 d . .
O2 O 0.79831(7) 0.65090(6) 0.16436(6) 0.0449(2) Uani 1 1 d . .
O3 O 0.12105(7) 0.99381(6) 0.16045(6) 0.0470(2) Uani 1 1 d . .
O4 O 0.05449(6) 0.85518(6) 0.11684(5) 0.03677(19) Uani 1 1 d . .
N1 N 0.62786(8) 0.65067(6) 0.19662(6) 0.0314(2) Uani 1 1 d . .
C1 C 0.71658(9) 0.68099(7) 0.16665(7) 0.0321(2) Uani 1 1 d . .
C2 C 0.59901(8) 0.77558(7) 0.14534(6) 0.0249(2) Uani 1 1 d . .
C3 C 0.53760(9) 0.69715(7) 0.17378(7) 0.0281(2) Uani 1 1 d . .
H31 H 0.5058 0.7126 0.2173 0.034 Uiso 1 1 calc R U
H32 H 0.4770 0.6636 0.1332 0.034 Uiso 1 1 calc R U
C4 C 0.57367(8) 0.85252(7) 0.13278(6) 0.0246(2) Uani 1 1 d . .
C5 C 0.46179(8) 0.86930(6) 0.13801(6) 0.0236(2) Uani 1 1 d . .
C6 C 0.44953(9) 0.95062(7) 0.16438(6) 0.0283(2) Uani 1 1 d . .
H6 H 0.5139 0.9952 0.1804 0.034 Uiso 1 1 calc R U
C7 C 0.34460(9) 0.96719(7) 0.16747(7) 0.0293(2) Uani 1 1 d . .
H7 H 0.3379 1.0224 0.1865 0.035 Uiso 1 1 calc R U
C8 C 0.24910(9) 0.90307(7) 0.14268(6) 0.0265(2) Uani 1 1 d . .
C9 C 0.25987(9) 0.82196(7) 0.11567(6) 0.0277(2) Uani 1 1 d . .
H9 H 0.1951 0.7780 0.0984 0.033 Uiso 1 1 calc R U
C10 C 0.36480(9) 0.80556(7) 0.11397(6) 0.0264(2) Uani 1 1 d . .
H10 H 0.3713 0.7498 0.0961 0.032 Uiso 1 1 calc R U
C11 C 0.60696(11) 0.56325(8) 0.22069(7) 0.0375(3) Uani 1 1 d . .
H111 H 0.5663 0.5626 0.2624 0.045 Uiso 1 1 calc R U
H112 H 0.6796 0.5462 0.2405 0.045 Uiso 1 1 calc R U
C12 C 0.53941(10) 0.49879(7) 0.15673(7) 0.0318(2) Uani 1 1 d . .
C13 C 0.42311(10) 0.48406(7) 0.14110(8) 0.0382(3) Uani 1 1 d . .
H13 H 0.3855 0.5121 0.1726 0.046 Uiso 1 1 calc R U
C14 C 0.36197(13) 0.42812(9) 0.07929(10) 0.0523(4) Uani 1 1 d . .
H14 H 0.2824 0.4184 0.0679 0.063 Uiso 1 1 calc R U
C15 C 0.41755(17) 0.38649(9) 0.03415(9) 0.0595(4) Uani 1 1 d . .
H15 H 0.3758 0.3482 -0.0082 0.071 Uiso 1 1 calc R U
C16 C 0.53252(16) 0.40044(9) 0.05051(10) 0.0571(4) Uani 1 1 d . .
H16 H 0.5701 0.3711 0.0200 0.069 Uiso 1 1 calc R U
C17 C 0.59341(12) 0.45673(8) 0.11091(9) 0.0452(3) Uani 1 1 d . .
H17 H 0.6730 0.4669 0.1214 0.054 Uiso 1 1 calc R U
C18 C 0.65793(9) 0.92551(7) 0.11427(7) 0.0323(2) Uani 1 1 d . .
H181 H 0.6872 0.9672 0.1588 0.048 Uiso 1 1 calc R U
H182 H 0.6215 0.9541 0.0718 0.048 Uiso 1 1 calc R U
H183 H 0.7197 0.9026 0.1002 0.048 Uiso 1 1 calc R U
C19 C 0.13707(9) 0.92392(7) 0.14203(7) 0.0307(2) Uani 1 1 d . .
C20 C -0.05864(10) 0.86872(10) 0.10881(8) 0.0433(3) Uani 1 1 d . .
H201 H -0.0764 0.9035 0.0660 0.065 Uiso 1 1 calc R U
H202 H -0.0659 0.8990 0.1555 0.065 Uiso 1 1 calc R U
H203 H -0.1107 0.8129 0.0995 0.065 Uiso 1 1 calc R U
O21 O 0.24625(6) 0.73820(5) 0.28954(5) 0.03048(17) Uani 1 1 d . .
O22 O 0.32135(7) 0.63600(6) 0.23896(6) 0.0406(2) Uani 1 1 d . .
O23 O -0.32324(8) 0.98540(6) 0.31988(6) 0.0474(2) Uani 1 1 d . .
O24 O -0.38183(7) 0.84475(6) 0.33125(5) 0.03732(19) Uani 1 1 d . .
N2 N 0.13268(8) 0.63881(6) 0.20511(6) 0.0303(2) Uani 1 1 d . .
C21 C 0.23926(9) 0.66582(7) 0.24223(7) 0.0301(2) Uani 1 1 d . .
C22 C 0.13947(8) 0.75783(7) 0.28288(6) 0.0265(2) Uani 1 1 d . .
C23 C 0.05730(9) 0.68840(7) 0.22979(7) 0.0301(2) Uani 1 1 d . .
H231 H 0.0053 0.6533 0.2565 0.036 Uiso 1 1 calc R U
H232 H 0.0136 0.7128 0.1867 0.036 Uiso 1 1 calc R U
C24 C 0.12735(9) 0.83104(7) 0.31627(6) 0.0272(2) Uani 1 1 d . .
C25 C 0.01447(9) 0.85045(7) 0.31453(6) 0.0260(2) Uani 1 1 d . .
C26 C -0.00423(9) 0.93455(7) 0.30792(7) 0.0312(2) Uani 1 1 d . .
H26 H 0.0556 0.9793 0.3029 0.037 Uiso 1 1 calc R U
C27 C -0.10866(9) 0.95375(7) 0.30850(7) 0.0312(2) Uani 1 1 d . .
H27 H -0.1201 1.0111 0.3030 0.037 Uiso 1 1 calc R U
C28 C -0.19672(9) 0.88912(7) 0.31715(6) 0.0273(2) Uani 1 1 d . .
C29 C -0.17898(9) 0.80542(7) 0.32444(6) 0.0285(2) Uani 1 1 d . .
H29 H -0.2385 0.7610 0.3304 0.034 Uiso 1 1 calc R U
C30 C -0.07486(9) 0.78629(7) 0.32308(6) 0.0282(2) Uani 1 1 d . .
H30 H -0.0640 0.7288 0.3280 0.034 Uiso 1 1 calc R U
C31 C 0.09507(10) 0.56608(7) 0.14734(7) 0.0353(3) Uani 1 1 d . .
H311 H 0.0229 0.5322 0.1540 0.042 Uiso 1 1 calc R U
H312 H 0.1507 0.5280 0.1541 0.042 Uiso 1 1 calc R U
C32 C 0.08031(10) 0.59554(7) 0.06822(7) 0.0315(2) Uani 1 1 d . .
C33 C -0.01814(10) 0.62120(8) 0.03403(8) 0.0374(3) Uani 1 1 d . .
H33 H -0.0779 0.6179 0.0598 0.045 Uiso 1 1 calc R U
C34 C -0.02960(11) 0.65157(9) -0.03748(8) 0.0440(3) Uani 1 1 d . .
H34 H -0.0969 0.6694 -0.0602 0.053 Uiso 1 1 calc R U
C35 C 0.05654(13) 0.65603(9) -0.07583(8) 0.0459(3) Uani 1 1 d . .
H35 H 0.0483 0.6764 -0.1250 0.055 Uiso 1 1 calc R U
C36 C 0.15456(12) 0.63071(9) -0.04237(8) 0.0449(3) Uani 1 1 d . .
H36 H 0.2141 0.6340 -0.0684 0.054 Uiso 1 1 calc R U
C37 C 0.16632(10) 0.60044(8) 0.02919(8) 0.0375(3) Uani 1 1 d . .
H37 H 0.2339 0.5829 0.0517 0.045 Uiso 1 1 calc R U
C38 C 0.22838(9) 0.89773(8) 0.35524(7) 0.0374(3) Uani 1 1 d . .
H381 H 0.2924 0.8696 0.3713 0.056 Uiso 1 1 calc R U
H382 H 0.2120 0.9261 0.3998 0.056 Uiso 1 1 calc R U
H383 H 0.2464 0.9408 0.3200 0.056 Uiso 1 1 calc R U
C39 C -0.30552(9) 0.91326(8) 0.32216(6) 0.0313(2) Uani 1 1 d . .
C40 C -0.48818(10) 0.86201(10) 0.34205(8) 0.0428(3) Uani 1 1 d . .
H401 H -0.5104 0.9062 0.3091 0.064 Uiso 1 1 calc R U
H402 H -0.4808 0.8825 0.3951 0.064 Uiso 1 1 calc R U
H403 H -0.5453 0.8090 0.3292 0.064 Uiso 1 1 calc R U
O31 O 0.75599(7) 0.72046(6) 0.80954(5) 0.03654(19) Uani 1 1 d . .
O32 O 0.83122(9) 0.62254(7) 0.75341(6) 0.0551(3) Uani 1 1 d . .
O33 O 0.12038(8) 0.85816(8) 0.80179(6) 0.0587(3) Uani 1 1 d . .
O34 O 0.17508(8) 0.87984(8) 0.92714(6) 0.0514(3) Uani 1 1 d . .
N3 N 0.64450(10) 0.63134(7) 0.71582(6) 0.0400(2) Uani 1 1 d . .
C41 C 0.74964(11) 0.65324(8) 0.75684(7) 0.0397(3) Uani 1 1 d . .
C42 C 0.64934(9) 0.74002(7) 0.80398(7) 0.0302(2) Uani 1 1 d . .
C43 C 0.57280(10) 0.68745(7) 0.73564(7) 0.0340(2) Uani 1 1 d . .
H431 H 0.5045 0.6542 0.7485 0.041 Uiso 1 1 calc R U
H432 H 0.5510 0.7240 0.6942 0.041 Uiso 1 1 calc R U
C44 C 0.63174(9) 0.79328(7) 0.85734(6) 0.0297(2) Uani 1 1 d . .
C45 C 0.51873(9) 0.81125(7) 0.85650(6) 0.0269(2) Uani 1 1 d . .
C46 C 0.44233(9) 0.81774(7) 0.78947(6) 0.0300(2) Uani 1 1 d . .
H46 H 0.4628 0.8107 0.7421 0.036 Uiso 1 1 calc R U
C47 C 0.33718(9) 0.83426(7) 0.79105(6) 0.0308(2) Uani 1 1 d . .
H47 H 0.2865 0.8386 0.7449 0.037 Uiso 1 1 calc R U
C48 C 0.30517(9) 0.84455(7) 0.85963(6) 0.0282(2) Uani 1 1 d . .
C49 C 0.38105(10) 0.84034(8) 0.92678(7) 0.0352(2) Uani 1 1 d . .
H49 H 0.3607 0.8486 0.9741 0.042 Uiso 1 1 calc R U
C50 C 0.48631(10) 0.82415(8) 0.92505(7) 0.0344(2) Uani 1 1 d . .
H50 H 0.5376 0.8218 0.9715 0.041 Uiso 1 1 calc R U
C51 C 0.60832(14) 0.56472(8) 0.65274(8) 0.0465(3) Uani 1 1 d . .
H511 H 0.5343 0.5306 0.6555 0.056 Uiso 1 1 calc R U
H512 H 0.6622 0.5252 0.6580 0.056 Uiso 1 1 calc R U
C52 C 0.59951(11) 0.60026(7) 0.57602(7) 0.0365(3) Uani 1 1 d . .
C53 C 0.50032(11) 0.62053(10) 0.53807(9) 0.0480(3) Uani 1 1 d . .
H53 H 0.4367 0.6119 0.5603 0.058 Uiso 1 1 calc R U
C54 C 0.49312(13) 0.65352(11) 0.46740(9) 0.0553(4) Uani 1 1 d . .
H54 H 0.4249 0.6679 0.4419 0.066 Uiso 1 1 calc R U
C55 C 0.58460(14) 0.66532(10) 0.43435(9) 0.0527(4) Uani 1 1 d . .
H55 H 0.5793 0.6866 0.3857 0.063 Uiso 1 1 calc R U
C56 C 0.68358(14) 0.64601(10) 0.47234(10) 0.0569(4) Uani 1 1 d . .
H56 H 0.7472 0.6550 0.4501 0.068 Uiso 1 1 calc R U
C57 C 0.69136(12) 0.61362(9) 0.54258(9) 0.0476(3) Uani 1 1 d . .
H57 H 0.7603 0.6004 0.5682 0.057 Uiso 1 1 calc R U
C58 C 0.72645(10) 0.83228(9) 0.92311(7) 0.0386(3) Uani 1 1 d . .
H581 H 0.7226 0.7979 0.9666 0.058 Uiso 1 1 calc R U
H582 H 0.7201 0.8914 0.9369 0.058 Uiso 1 1 calc R U
H583 H 0.7983 0.8329 0.9085 0.058 Uiso 1 1 calc R U
C59 C 0.19106(10) 0.86093(7) 0.85846(7) 0.0322(2) Uani 1 1 d . .
C60 C 0.06376(14) 0.89279(13) 0.92987(11) 0.0668(5) Uani 1 1 d . .
H601 H 0.0652 0.9214 0.9793 0.100 Uiso 1 1 calc R U
H602 H 0.0121 0.8369 0.9224 0.100 Uiso 1 1 calc R U
H603 H 0.0386 0.9289 0.8897 0.100 Uiso 1 1 calc R U
O41 O 1.20229(7) 0.75684(6) 0.61180(5) 0.03793(19) Uani 1 1 d . .
O42 O 1.30583(8) 0.65449(7) 0.64035(7) 0.0557(3) Uani 1 1 d . .
O43 O 0.58313(8) 0.88266(8) 0.66669(6) 0.0540(3) Uani 1 1 d . .
O44 O 0.54526(8) 0.89376(8) 0.54277(6) 0.0545(3) Uani 1 1 d . .
N4 N 1.13652(9) 0.64977(7) 0.67489(7) 0.0422(3) Uani 1 1 d . .
C61 C 1.22212(10) 0.68187(9) 0.64337(8) 0.0412(3) Uani 1 1 d . .
C62 C 1.09649(9) 0.76998(7) 0.61959(7) 0.0308(2) Uani 1 1 d . .
C63 C 1.05091(10) 0.70165(7) 0.66659(8) 0.0357(3) Uani 1 1 d . .
H631 H 1.0447 0.7267 0.7163 0.043 Uiso 1 1 calc R U
H632 H 0.9769 0.6680 0.6397 0.043 Uiso 1 1 calc R U
C64 C 1.05197(9) 0.83128(7) 0.58384(6) 0.0301(2) Uani 1 1 d . .
C65 C 0.93883(9) 0.84422(7) 0.59003(6) 0.0274(2) Uani 1 1 d . .
C66 C 0.86538(10) 0.86360(8) 0.52671(7) 0.0364(3) Uani 1 1 d . .
H66 H 0.8888 0.8690 0.4800 0.044 Uiso 1 1 calc R U
C67 C 0.75864(10) 0.87518(8) 0.53053(7) 0.0366(3) Uani 1 1 d . .
H67 H 0.7091 0.8870 0.4864 0.044 Uiso 1 1 calc R U
C68 C 0.72408(9) 0.86945(7) 0.59883(6) 0.0280(2) Uani 1 1 d . .
C69 C 0.79777(9) 0.85272(7) 0.66294(6) 0.0302(2) Uani 1 1 d . .
H69 H 0.7754 0.8501 0.7101 0.036 Uiso 1 1 calc R U
C70 C 0.90357(9) 0.83979(7) 0.65869(6) 0.0294(2) Uani 1 1 d . .
H70 H 0.9528 0.8278 0.7029 0.035 Uiso 1 1 calc R U
C71 C 1.12513(12) 0.56729(9) 0.70793(9) 0.0469(3) Uani 1 1 d . .
H711 H 1.0988 0.5732 0.7557 0.056 Uiso 1 1 calc R U
H712 H 1.1993 0.5505 0.7204 0.056 Uiso 1 1 calc R U
C72 C 1.04363(11) 0.49775(8) 0.65447(7) 0.0373(3) Uani 1 1 d . .
C73 C 0.93066(12) 0.48287(8) 0.65547(8) 0.0416(3) Uani 1 1 d . .
H73 H 0.9048 0.5154 0.6912 0.050 Uiso 1 1 calc R U
C74 C 0.85515(14) 0.42084(10) 0.60473(9) 0.0527(4) Uani 1 1 d . .
H74 H 0.7776 0.4113 0.6053 0.063 Uiso 1 1 calc R U
C75 C 0.89255(17) 0.37281(10) 0.55325(9) 0.0621(4) Uani 1 1 d . .
H75 H 0.8410 0.3295 0.5190 0.075 Uiso 1 1 calc R U
C76 C 1.00490(18) 0.38786(10) 0.55163(10) 0.0630(5) Uani 1 1 d . .
H76 H 1.0305 0.3550 0.5160 0.076 Uiso 1 1 calc R U
C77 C 1.08034(14) 0.45030(9) 0.60148(9) 0.0500(3) Uani 1 1 d . .
H77 H 1.1574 0.4609 0.5996 0.060 Uiso 1 1 calc R U
C78 C 1.11323(11) 0.88676(9) 0.53387(8) 0.0422(3) Uani 1 1 d . .
H781 H 1.0970 0.9449 0.5372 0.063 Uiso 1 1 calc R U
H782 H 1.0884 0.8616 0.4812 0.063 Uiso 1 1 calc R U
H783 H 1.1941 0.8898 0.5508 0.063 Uiso 1 1 calc R U
C79 C 0.61187(9) 0.88210(7) 0.60736(7) 0.0316(2) Uani 1 1 d . .
C80 C 0.43164(13) 0.89907(15) 0.54792(10) 0.0685(5) Uani 1 1 d . .
H801 H 0.4336 0.9360 0.5933 0.103 Uiso 1 1 calc R U
H802 H 0.3893 0.8412 0.5512 0.103 Uiso 1 1 calc R U
H803 H 0.3953 0.9235 0.5027 0.103 Uiso 1 1 calc R U

loop_
_atom_site_aniso_label
_atom_site_aniso_U_11
_atom_site_aniso_U_22
_atom_site_aniso_U_33
_atom_site_aniso_U_23
_atom_site_aniso_U_13
_atom_site_aniso_U_12
O1 0.0204(3) 0.0316(4) 0.0413(4) -0.0036(3) 0.0103(3) 0.0045(3)
O2 0.0237(4) 0.0447(5) 0.0646(6) -0.0114(4) 0.0033(4) 0.0132(4)
O3 0.0315(4) 0.0421(5) 0.0709(7) 0.0022(4) 0.0125(4) 0.0155(4)
O4 0.0202(4) 0.0417(4) 0.0478(5) 0.0091(4) 0.0051(3) 0.0058(3)
N1 0.0248(4) 0.0280(4) 0.0404(5) 0.0010(4) 0.0023(4) 0.0089(4)
C1 0.0225(5) 0.0318(5) 0.0387(6) -0.0087(5) 0.0004(4) 0.0063(4)
C2 0.0178(4) 0.0289(5) 0.0273(5) -0.0022(4) 0.0058(4) 0.0033(4)
C3 0.0226(5) 0.0255(5) 0.0376(6) 0.0032(4) 0.0076(4) 0.0074(4)
C4 0.0215(5) 0.0264(5) 0.0240(5) -0.0009(4) 0.0045(4) 0.0012(4)
C5 0.0219(5) 0.0256(5) 0.0227(5) 0.0041(4) 0.0037(4) 0.0042(4)
C6 0.0238(5) 0.0246(5) 0.0341(6) 0.0015(4) 0.0032(4) 0.0024(4)
C7 0.0278(5) 0.0253(5) 0.0348(6) 0.0020(4) 0.0051(4) 0.0073(4)
C8 0.0228(5) 0.0299(5) 0.0279(5) 0.0078(4) 0.0049(4) 0.0075(4)
C9 0.0220(5) 0.0264(5) 0.0326(6) 0.0051(4) 0.0025(4) 0.0021(4)
C10 0.0245(5) 0.0238(5) 0.0295(5) 0.0024(4) 0.0031(4) 0.0047(4)
C11 0.0406(6) 0.0318(6) 0.0398(7) 0.0064(5) 0.0012(5) 0.0142(5)
C12 0.0374(6) 0.0227(5) 0.0377(6) 0.0078(4) 0.0088(5) 0.0105(4)
C13 0.0369(6) 0.0287(5) 0.0508(7) 0.0099(5) 0.0112(5) 0.0080(5)
C14 0.0462(8) 0.0348(6) 0.0653(10) 0.0132(6) -0.0032(7) -0.0040(6)
C15 0.0917(13) 0.0299(6) 0.0445(8) -0.0013(6) 0.0010(8) -0.0032(7)
C16 0.0839(12) 0.0369(7) 0.0545(9) -0.0040(6) 0.0273(8) 0.0098(7)
C17 0.0498(7) 0.0339(6) 0.0583(8) 0.0030(6) 0.0213(7) 0.0140(5)
C18 0.0271(5) 0.0303(5) 0.0395(6) 0.0026(5) 0.0117(5) 0.0005(4)
C19 0.0247(5) 0.0354(6) 0.0334(6) 0.0095(5) 0.0058(4) 0.0084(4)
C20 0.0204(5) 0.0605(8) 0.0492(8) 0.0113(6) 0.0055(5) 0.0090(5)
O21 0.0196(3) 0.0336(4) 0.0384(4) -0.0002(3) 0.0066(3) 0.0060(3)
O22 0.0287(4) 0.0412(5) 0.0569(6) 0.0023(4) 0.0164(4) 0.0124(3)
O23 0.0348(5) 0.0472(5) 0.0650(6) 0.0029(5) 0.0130(4) 0.0182(4)
O24 0.0234(4) 0.0518(5) 0.0388(5) 0.0026(4) 0.0107(3) 0.0087(3)
N2 0.0266(4) 0.0284(4) 0.0368(5) 0.0000(4) 0.0081(4) 0.0067(4)
C21 0.0268(5) 0.0299(5) 0.0366(6) 0.0054(4) 0.0118(4) 0.0069(4)
C22 0.0180(4) 0.0309(5) 0.0314(5) 0.0051(4) 0.0061(4) 0.0053(4)
C23 0.0225(5) 0.0258(5) 0.0411(6) 0.0002(4) 0.0052(4) 0.0055(4)
C24 0.0214(5) 0.0315(5) 0.0283(5) 0.0012(4) 0.0065(4) 0.0032(4)
C25 0.0229(5) 0.0309(5) 0.0238(5) -0.0015(4) 0.0057(4) 0.0044(4)
C26 0.0272(5) 0.0293(5) 0.0370(6) 0.0000(4) 0.0102(4) 0.0022(4)
C27 0.0306(5) 0.0307(5) 0.0335(6) 0.0009(4) 0.0084(5) 0.0078(4)
C28 0.0234(5) 0.0368(5) 0.0216(5) -0.0015(4) 0.0040(4) 0.0073(4)
C29 0.0233(5) 0.0335(5) 0.0275(5) -0.0009(4) 0.0073(4) 0.0014(4)
C30 0.0262(5) 0.0291(5) 0.0300(5) 0.0013(4) 0.0082(4) 0.0052(4)
C31 0.0379(6) 0.0242(5) 0.0431(7) -0.0004(5) 0.0094(5) 0.0048(4)
C32 0.0313(5) 0.0208(5) 0.0397(6) -0.0052(4) 0.0063(5) 0.0020(4)
C33 0.0291(6) 0.0335(6) 0.0473(7) -0.0018(5) 0.0074(5) 0.0023(4)
C34 0.0374(6) 0.0396(6) 0.0491(8) 0.0006(6) -0.0014(6) 0.0051(5)
C35 0.0563(8) 0.0383(6) 0.0394(7) 0.0002(5) 0.0078(6) 0.0033(6)
C36 0.0495(7) 0.0399(7) 0.0480(8) -0.0038(6) 0.0207(6) 0.0059(6)
C37 0.0348(6) 0.0312(6) 0.0473(7) -0.0046(5) 0.0107(5) 0.0081(5)
C38 0.0242(5) 0.0444(6) 0.0399(7) -0.0106(5) 0.0071(5) 0.0006(5)
C39 0.0253(5) 0.0446(6) 0.0237(5) -0.0018(4) 0.0034(4) 0.0092(5)
C40 0.0233(5) 0.0696(9) 0.0383(7) 0.0049(6) 0.0096(5) 0.0132(5)
O31 0.0330(4) 0.0427(5) 0.0377(5) 0.0054(4) 0.0091(4) 0.0152(3)
O32 0.0561(6) 0.0642(6) 0.0580(6) 0.0075(5) 0.0212(5) 0.0345(5)
O33 0.0329(5) 0.0930(8) 0.0472(6) -0.0091(6) -0.0030(4) 0.0211(5)
O34 0.0472(5) 0.0818(7) 0.0413(5) 0.0209(5) 0.0211(4) 0.0374(5)
N3 0.0485(6) 0.0383(5) 0.0373(6) 0.0006(4) 0.0123(5) 0.0167(5)
C41 0.0471(7) 0.0417(6) 0.0381(7) 0.0091(5) 0.0160(6) 0.0201(6)
C42 0.0283(5) 0.0325(5) 0.0318(6) 0.0079(4) 0.0068(4) 0.0097(4)
C43 0.0379(6) 0.0324(5) 0.0332(6) 0.0014(5) 0.0081(5) 0.0107(5)
C44 0.0288(5) 0.0316(5) 0.0287(5) 0.0058(4) 0.0046(4) 0.0069(4)
C45 0.0283(5) 0.0243(5) 0.0276(5) 0.0027(4) 0.0048(4) 0.0051(4)
C46 0.0318(5) 0.0342(5) 0.0238(5) 0.0018(4) 0.0056(4) 0.0068(4)
C47 0.0295(5) 0.0337(5) 0.0260(5) 0.0006(4) 0.0003(4) 0.0053(4)
C48 0.0290(5) 0.0250(5) 0.0308(6) 0.0045(4) 0.0068(4) 0.0050(4)
C49 0.0399(6) 0.0442(6) 0.0261(6) 0.0072(5) 0.0095(5) 0.0165(5)
C50 0.0364(6) 0.0435(6) 0.0241(5) 0.0043(5) 0.0021(5) 0.0151(5)
C51 0.0667(9) 0.0327(6) 0.0439(7) -0.0001(5) 0.0192(7) 0.0120(6)
C52 0.0423(6) 0.0291(5) 0.0387(6) -0.0047(5) 0.0135(5) 0.0054(5)
C53 0.0354(7) 0.0562(8) 0.0536(8) 0.0003(7) 0.0162(6) 0.0055(6)
C54 0.0441(8) 0.0647(9) 0.0531(9) 0.0060(7) 0.0016(7) 0.0103(7)
C55 0.0705(10) 0.0475(8) 0.0435(8) 0.0057(6) 0.0190(7) 0.0127(7)
C56 0.0619(9) 0.0561(9) 0.0679(10) 0.0154(8) 0.0392(8) 0.0199(7)
C57 0.0414(7) 0.0488(7) 0.0594(9) 0.0086(6) 0.0190(6) 0.0163(6)
C58 0.0306(6) 0.0473(7) 0.0355(6) 0.0007(5) 0.0012(5) 0.0087(5)
C59 0.0308(6) 0.0284(5) 0.0379(6) 0.0058(4) 0.0079(5) 0.0057(4)
C60 0.0572(9) 0.0971(13) 0.0722(11) 0.0362(10) 0.0362(9) 0.0503(10)
O41 0.0250(4) 0.0467(5) 0.0420(5) -0.0076(4) 0.0079(3) 0.0087(3)
O42 0.0328(5) 0.0713(7) 0.0630(7) -0.0154(5) 0.0010(4) 0.0258(5)
O43 0.0397(5) 0.0902(8) 0.0425(5) 0.0206(5) 0.0192(4) 0.0243(5)
O44 0.0344(5) 0.0999(8) 0.0351(5) 0.0066(5) 0.0051(4) 0.0311(5)
N4 0.0308(5) 0.0355(5) 0.0600(7) -0.0005(5) 0.0037(5) 0.0138(4)
C61 0.0296(6) 0.0457(7) 0.0443(7) -0.0138(6) -0.0017(5) 0.0125(5)
C62 0.0228(5) 0.0351(6) 0.0333(6) -0.0077(4) 0.0065(4) 0.0048(4)
C63 0.0305(6) 0.0316(6) 0.0474(7) 0.0034(5) 0.0085(5) 0.0121(5)
C64 0.0275(5) 0.0341(5) 0.0269(5) -0.0034(4) 0.0065(4) 0.0026(4)
C65 0.0275(5) 0.0257(5) 0.0280(5) -0.0010(4) 0.0059(4) 0.0033(4)
C66 0.0360(6) 0.0506(7) 0.0244(5) 0.0029(5) 0.0079(5) 0.0121(5)
C67 0.0350(6) 0.0510(7) 0.0247(5) 0.0044(5) 0.0030(5) 0.0146(5)
C68 0.0272(5) 0.0260(5) 0.0303(5) 0.0022(4) 0.0051(4) 0.0053(4)
C69 0.0314(5) 0.0334(5) 0.0283(5) 0.0077(4) 0.0098(4) 0.0078(4)
C70 0.0292(5) 0.0328(5) 0.0267(5) 0.0055(4) 0.0052(4) 0.0079(4)
C71 0.0492(8) 0.0401(7) 0.0501(8) 0.0018(6) -0.0036(6) 0.0223(6)
C72 0.0490(7) 0.0302(6) 0.0365(6) 0.0061(5) 0.0071(5) 0.0191(5)
C73 0.0515(7) 0.0385(6) 0.0394(7) 0.0068(5) 0.0125(6) 0.0171(6)
C74 0.0550(8) 0.0462(8) 0.0529(9) 0.0114(6) 0.0055(7) 0.0051(6)
C75 0.0904(13) 0.0405(7) 0.0445(8) -0.0009(6) -0.0015(8) 0.0039(8)
C76 0.0994(14) 0.0481(8) 0.0469(9) -0.0065(7) 0.0210(9) 0.0249(9)
C77 0.0622(9) 0.0437(7) 0.0524(8) 0.0029(6) 0.0203(7) 0.0233(7)
C78 0.0353(6) 0.0555(8) 0.0364(7) 0.0056(6) 0.0135(5) 0.0031(5)
C79 0.0296(5) 0.0315(5) 0.0339(6) 0.0057(4) 0.0070(5) 0.0059(4)
C80 0.0355(8) 0.1247(16) 0.0509(9) 0.0050(10) 0.0051(7) 0.0357(9)

loop_
_atom_type_symbol
_atom_type_description
_atom_type_scat_dispersion_real
_atom_type_scat_dispersion_imag
_atom_type_scat_source
C C 0.0181 0.0091 'International Tables Vol C Tables 4.2.6.8 and 6.1.1.4'
H H 0.0000 0.0000 'International Tables Vol C Tables 4.2.6.8 and 6.1.1.4'
N N 0.0311 0.0180 'International Tables Vol C Tables 4.2.6.8 and 6.1.1.4'
O O 0.0492 0.0322 'International Tables Vol C Tables 4.2.6.8 and 6.1.1.4'

loop_
_geom_angle_atom_site_label_1
_geom_angle_atom_site_label_2
_geom_angle_atom_site_label_3
_geom_angle
C1 O1 C2 109.29(8)
C19 O4 C20 116.81(10)
C1 N1 C3 111.48(9)
C1 N1 C11 122.33(10)
C3 N1 C11 121.70(9)
O2 C1 N1 129.52(12)
O2 C1 O1 121.75(11)
N1 C1 O1 108.73(9)
C4 C2 O1 120.88(9)
C4 C2 C3 131.77(9)
O1 C2 C3 107.22(8)
N1 C3 C2 100.73(8)
N1 C3 H31 111.6
C2 C3 H31 111.6
N1 C3 H32 111.6
C2 C3 H32 111.6
H31 C3 H32 109.4
C2 C4 C5 120.59(9)
C2 C4 C18 121.29(9)
C5 C4 C18 118.11(9)
C6 C5 C10 117.90(9)
C6 C5 C4 120.80(9)
C10 C5 C4 121.25(9)
C7 C6 C5 120.96(10)
C7 C6 H6 119.5
C5 C6 H6 119.5
C6 C7 C8 120.20(10)
C6 C7 H7 119.9
C8 C7 H7 119.9
C9 C8 C7 119.50(10)
C9 C8 C19 121.20(10)
C7 C8 C19 119.23(10)
C10 C9 C8 119.93(10)
C10 C9 H9 120.0
C8 C9 H9 120.0
C9 C10 C5 121.50(10)
C9 C10 H10 119.3
C5 C10 H10 119.3
N1 C11 C12 112.12(10)
N1 C11 H111 109.2
C12 C11 H111 109.2
N1 C11 H112 109.2
C12 C11 H112 109.2
H111 C11 H112 107.9
C17 C12 C13 119.66(12)
C17 C12 C11 119.94(12)
C13 C12 C11 120.33(11)
C12 C13 C14 119.71(13)
C12 C13 H13 120.1
C14 C13 H13 120.1
C13 C14 C15 119.78(14)
C13 C14 H14 120.1
C15 C14 H14 120.1
C16 C15 C14 120.22(14)
C16 C15 H15 119.9
C14 C15 H15 119.9
C15 C16 C17 120.20(14)
C15 C16 H16 119.9
C17 C16 H16 119.9
C16 C17 C12 120.41(14)
C16 C17 H17 119.8
C12 C17 H17 119.8
C4 C18 H181 109.5
C4 C18 H182 109.5
H181 C18 H182 109.5
C4 C18 H183 109.5
H181 C18 H183 109.5
H182 C18 H183 109.5
O3 C19 O4 123.57(10)
O3 C19 C8 124.85(11)
O4 C19 C8 111.57(9)
O4 C20 H201 109.5
O4 C20 H202 109.5
H201 C20 H202 109.5
O4 C20 H203 109.5
H201 C20 H203 109.5
H202 C20 H203 109.5
C21 O21 C22 109.41(8)
C39 O24 C40 116.41(10)
C21 N2 C23 112.64(9)
C21 N2 C31 124.06(10)
C23 N2 C31 123.28(9)
O22 C21 N2 129.71(11)
O22 C21 O21 121.31(11)
N2 C21 O21 108.98(9)
C24 C22 O21 120.18(9)
C24 C22 C23 131.92(9)
O21 C22 C23 107.69(9)
N2 C23 C22 100.89(8)
N2 C23 H231 111.6
C22 C23 H231 111.6
N2 C23 H232 111.6
C22 C23 H232 111.6
H231 C23 H232 109.4
C22 C24 C25 121.13(10)
C22 C24 C38 120.71(10)
C25 C24 C38 118.14(9)
C26 C25 C30 118.00(10)
C26 C25 C24 120.73(9)
C30 C25 C24 121.20(10)
C27 C26 C25 121.13(10)
C27 C26 H26 119.4
C25 C26 H26 119.4
C26 C27 C28 120.14(10)
C26 C27 H27 119.9
C28 C27 H27 119.9
C29 C28 C27 119.29(10)
C29 C28 C39 122.10(10)
C27 C28 C39 118.54(10)
C30 C29 C28 120.42(10)
C30 C29 H29 119.8
C28 C29 H29 119.8
C29 C30 C25 121.00(10)
C29 C30 H30 119.5
C25 C30 H30 119.5
N2 C31 C32 111.72(9)
N2 C31 H311 109.3
C32 C31 H311 109.3
N2 C31 H312 109.3
C32 C31 H312 109.3
H311 C31 H312 107.9
C37 C32 C33 118.75(12)
C37 C32 C31 120.58(11)
C33 C32 C31 120.63(11)
C34 C33 C32 120.45(12)
C34 C33 H33 119.8
C32 C33 H33 119.8
C35 C34 C33 120.27(13)
C35 C34 H34 119.9
C33 C34 H34 119.9
C36 C35 C34 119.71(14)
C36 C35 H35 120.1
C34 C35 H35 120.1
C35 C36 C37 120.14(13)
C35 C36 H36 119.9
C37 C36 H36 119.9
C36 C37 C32 120.68(12)
C36 C37 H37 119.7
C32 C37 H37 119.7
C24 C38 H381 109.5
C24 C38 H382 109.5
H381 C38 H382 109.5
C24 C38 H383 109.5
H381 C38 H383 109.5
H382 C38 H383 109.5
O23 C39 O24 123.51(10)
O23 C39 C28 124.59(11)
O24 C39 C28 111.88(10)
O24 C40 H401 109.5
O24 C40 H402 109.5
H401 C40 H402 109.5
O24 C40 H403 109.5
H401 C40 H403 109.5
H402 C40 H403 109.5
C41 O31 C42 109.26(10)
C59 O34 C60 115.46(12)
C41 N3 C43 112.46(11)
C41 N3 C51 124.01(11)
C43 N3 C51 123.22(11)
O32 C41 N3 129.90(13)
O32 C41 O31 121.04(13)
N3 C41 O31 109.06(10)
C44 C42 O31 119.58(10)
C44 C42 C43 132.72(11)
O31 C42 C43 107.58(9)
N3 C43 C42 100.85(10)
N3 C43 H431 111.6
C42 C43 H431 111.6
N3 C43 H432 111.6
C42 C43 H432 111.6
H431 C43 H432 109.4
C42 C44 C45 121.41(10)
C42 C44 C58 119.96(10)
C45 C44 C58 118.51(10)
C46 C45 C50 117.68(10)
C46 C45 C44 122.76(10)
C50 C45 C44 119.55(10)
C47 C46 C45 121.01(10)
C47 C46 H46 119.5
C45 C46 H46 119.5
C46 C47 C48 120.54(10)
C46 C47 H47 119.7
C48 C47 H47 119.7
C49 C48 C47 119.14(10)
C49 C48 C59 122.22(10)
C47 C48 C59 118.64(10)
C50 C49 C48 120.19(11)
C50 C49 H49 119.9
C48 C49 H49 119.9
C49 C50 C45 121.40(11)
C49 C50 H50 119.3
C45 C50 H50 119.3
N3 C51 C52 113.34(11)
N3 C51 H511 108.9
C52 C51 H511 108.9
N3 C51 H512 108.9
C52 C51 H512 108.9
H511 C51 H512 107.7
C53 C52 C57 118.79(13)
C53 C52 C51 120.82(12)
C57 C52 C51 120.39(13)
C52 C53 C54 120.39(13)
C52 C53 H53 119.8
C54 C53 H53 119.8
C55 C54 C53 120.20(15)
C55 C54 H54 119.9
C53 C54 H54 119.9
C56 C55 C54 119.48(15)
C56 C55 H55 120.3
C54 C55 H55 120.3
C55 C56 C57 120.57(14)
C55 C56 H56 119.7
C57 C56 H56 119.7
C56 C57 C52 120.57(14)
C56 C57 H57 119.7
C52 C57 H57 119.7
C44 C58 H581 109.5
C44 C58 H582 109.5
H581 C58 H582 109.5
C44 C58 H583 109.5
H581 C58 H583 109.5
H582 C58 H583 109.5
O33 C59 O34 122.97(11)
O33 C59 C48 124.06(11)
O34 C59 C48 112.96(10)
O34 C60 H601 109.5
O34 C60 H602 109.5
H601 C60 H602 109.5
O34 C60 H603 109.5
H601 C60 H603 109.5
H602 C60 H603 109.5
C61 O41 C62 109.21(10)
C79 O44 C80 115.10(11)
C61 N4 C63 113.06(11)
C61 N4 C71 123.68(11)
C63 N4 C71 123.03(11)
O42 C61 N4 129.57(14)
O42 C61 O41 121.62(13)
N4 C61 O41 108.82(10)
C64 C62 O41 120.06(10)
C64 C62 C63 131.95(10)
O41 C62 C63 107.83(9)
N4 C63 C62 100.77(10)
N4 C63 H631 111.6
C62 C63 H631 111.6
N4 C63 H632 111.6
C62 C63 H632 111.6
H631 C63 H632 109.4
C62 C64 C65 120.52(10)
C62 C64 C78 120.86(11)
C65 C64 C78 118.57(10)
C66 C65 C70 118.11(10)
C66 C65 C64 119.92(10)
C70 C65 C64 121.95(10)
C67 C66 C65 121.25(11)
C67 C66 H66 119.4
C65 C66 H66 119.4
C66 C67 C68 120.03(11)
C66 C67 H67 120.0
C68 C67 H67 120.0
C69 C68 C67 119.27(10)
C69 C68 C79 117.72(10)
C67 C68 C79 123.00(10)
C70 C69 C68 120.57(10)
C70 C69 H69 119.7
C68 C69 H69 119.7
C69 C70 C65 120.72(10)
C69 C70 H70 119.6
C65 C70 H70 119.6
N4 C71 C72 111.51(11)
N4 C71 H711 109.3
C72 C71 H711 109.3
N4 C71 H712 109.3
C72 C71 H712 109.3
H711 C71 H712 108.0
C73 C72 C77 119.31(13)
C73 C72 C71 120.34(12)
C77 C72 C71 120.30(13)
C74 C73 C72 120.40(13)
C74 C73 H73 119.8
C72 C73 H73 119.8
C75 C74 C73 119.95(16)
C75 C74 H74 120.0
C73 C74 H74 120.0
C76 C75 C74 119.87(15)
C76 C75 H75 120.1
C74 C75 H75 120.1
C77 C76 C75 120.42(15)
C77 C76 H76 119.8
C75 C76 H76 119.8
C76 C77 C72 120.04(15)
C76 C77 H77 120.0
C72 C77 H77 120.0
C64 C78 H781 109.5
C64 C78 H782 109.5
H781 C78 H782 109.5
C64 C78 H783 109.5
H781 C78 H783 109.5
H782 C78 H783 109.5
O43 C79 O44 122.43(11)
O43 C79 C68 123.89(11)
O44 C79 C68 113.68(10)
O44 C80 H801 109.5
O44 C80 H802 109.5
H801 C80 H802 109.5
O44 C80 H803 109.5
H801 C80 H803 109.5
H802 C80 H803 109.5

loop_
_geom_bond_atom_site_label_1
_geom_bond_atom_site_label_2
_geom_bond_distance
O1 C1 1.3784(14)
O1 C2 1.4027(12)
O2 C1 1.2057(14)
O3 C19 1.2043(15)
O4 C19 1.3418(14)
O4 C20 1.4400(13)
N1 C1 1.3471(16)
N1 C3 1.4520(13)
N1 C11 1.4626(15)
C2 C4 1.3302(15)
C2 C3 1.5027(14)
C3 H31 0.9900
C3 H32 0.9900
C4 C5 1.4836(14)
C4 C18 1.5096(14)
C5 C6 1.3985(14)
C5 C10 1.4004(14)
C6 C7 1.3883(15)
C6 H6 0.9500
C7 C8 1.3930(15)
C7 H7 0.9500
C8 C9 1.3928(15)
C8 C19 1.4868(14)
C9 C10 1.3818(14)
C9 H9 0.9500
C10 H10 0.9500
C11 C12 1.5055(17)
C11 H111 0.9900
C11 H112 0.9900
C12 C17 1.3872(18)
C12 C13 1.3881(17)
C13 C14 1.388(2)
C13 H13 0.9500
C14 C15 1.389(2)
C14 H14 0.9500
C15 C16 1.372(3)
C15 H15 0.9500
C16 C17 1.374(2)
C16 H16 0.9500
C17 H17 0.9500
C18 H181 0.9800
C18 H182 0.9800
C18 H183 0.9800
C20 H201 0.9800
C20 H202 0.9800
C20 H203 0.9800
O21 C21 1.3780(14)
O21 C22 1.4005(12)
O22 C21 1.2109(14)
O23 C39 1.2028(15)
O24 C39 1.3438(15)
O24 C40 1.4472(13)
N2 C21 1.3378(15)
N2 C23 1.4505(13)
N2 C31 1.4600(15)
C22 C24 1.3305(15)
C22 C23 1.5051(15)
C23 H231 0.9900
C23 H232 0.9900
C24 C25 1.4849(14)
C24 C38 1.5078(15)
C25 C26 1.3987(15)
C25 C30 1.4000(15)
C26 C27 1.3883(15)
C26 H26 0.9500
C27 C28 1.3942(16)
C27 H27 0.9500
C28 C29 1.3898(16)
C28 C39 1.4901(14)
C29 C30 1.3869(15)
C29 H29 0.9500
C30 H30 0.9500
C31 C32 1.5089(17)
C31 H311 0.9900
C31 H312 0.9900
C32 C37 1.3899(17)
C32 C33 1.3917(17)
C33 C34 1.387(2)
C33 H33 0.9500
C34 C35 1.384(2)
C34 H34 0.9500
C35 C36 1.381(2)
C35 H35 0.9500
C36 C37 1.388(2)
C36 H36 0.9500
C37 H37 0.9500
C38 H381 0.9800
C38 H382 0.9800
C38 H383 0.9800
C40 H401 0.9800
C40 H402 0.9800
C40 H403 0.9800
O31 C41 1.3769(16)
O31 C42 1.4007(13)
O32 C41 1.2133(16)
O33 C59 1.1976(16)
O34 C59 1.3268(16)
O34 C60 1.4459(16)
N3 C41 1.3382(18)
N3 C43 1.4509(15)
N3 C51 1.4577(17)
C42 C44 1.3313(16)
C42 C43 1.5033(17)
C43 H431 0.9900
C43 H432 0.9900
C44 C45 1.4807(15)
C44 C58 1.5079(16)
C45 C46 1.3974(15)
C45 C50 1.3975(16)
C46 C47 1.3847(16)
C46 H46 0.9500
C47 C48 1.3893(16)
C47 H47 0.9500
C48 C49 1.3876(16)
C48 C59 1.4841(15)
C49 C50 1.3848(16)
C49 H49 0.9500
C50 H50 0.9500
C51 C52 1.5094(19)
C51 H511 0.9900
C51 H512 0.9900
C52 C53 1.382(2)
C52 C57 1.3859(18)
C53 C54 1.393(2)
C53 H53 0.9500
C54 C55 1.377(2)
C54 H54 0.9500
C55 C56 1.374(2)
C55 H55 0.9500
C56 C57 1.381(2)
C56 H56 0.9500
C57 H57 0.9500
C58 H581 0.9800
C58 H582 0.9800
C58 H583 0.9800
C60 H601 0.9800
C60 H602 0.9800
C60 H603 0.9800
O41 C61 1.3794(17)
O41 C62 1.4024(13)
O42 C61 1.2083(15)
O43 C79 1.1982(16)
O44 C79 1.3261(15)
O44 C80 1.4518(16)
N4 C61 1.3387(18)
N4 C63 1.4472(14)
N4 C71 1.4546(18)
C62 C64 1.3300(17)
C62 C63 1.5055(17)
C63 H631 0.9900
C63 H632 0.9900
C64 C65 1.4835(15)
C64 C78 1.5080(16)
C65 C66 1.3930(16)
C65 C70 1.3990(16)
C66 C67 1.3872(17)
C66 H66 0.9500
C67 C68 1.3894(16)
C67 H67 0.9500
C68 C69 1.3892(16)
C68 C79 1.4825(15)
C69 C70 1.3843(15)
C69 H69 0.9500
C70 H70 0.9500
C71 C72 1.5059(19)
C71 H711 0.9900
C71 H712 0.9900
C72 C73 1.3848(19)
C72 C77 1.3900(18)
C73 C74 1.384(2)
C73 H73 0.9500
C74 C75 1.380(2)
C74 H74 0.9500
C75 C76 1.380(3)
C75 H75 0.9500
C76 C77 1.380(2)
C76 H76 0.9500
C77 H77 0.9500
C78 H781 0.9800
C78 H782 0.9800
C78 H783 0.9800
C80 H801 0.9800
C80 H802 0.9800
C80 H803 0.9800

loop_
_geom_torsion_atom_site_label_1
_geom_torsion_atom_site_label_2
_geom_torsion_atom_site_label_3
_geom_torsion_atom_site_label_4
_geom_torsion
C3 N1 C1 O2 -168.29(12)
C11 N1 C1 O2 -11.8(2)
C3 N1 C1 O1 12.51(13)
C11 N1 C1 O1 169.03(10)
C2 O1 C1 O2 178.06(11)
C2 O1 C1 N1 -2.67(12)
C1 O1 C2 C4 168.78(10)
C1 O1 C2 C3 -7.61(11)
C1 N1 C3 C2 -16.12(12)
C11 N1 C3 C2 -172.81(10)
C4 C2 C3 N1 -162.02(12)
O1 C2 C3 N1 13.82(11)
O1 C2 C4 C5 176.95(9)
C3 C2 C4 C5 -7.67(18)
O1 C2 C4 C18 -4.14(16)
C3 C2 C4 C18 171.23(11)
C2 C4 C5 C6 146.16(11)
C18 C4 C5 C6 -32.78(14)
C2 C4 C5 C10 -36.41(15)
C18 C4 C5 C10 144.65(10)
C10 C5 C6 C7 0.78(16)
C4 C5 C6 C7 178.29(10)
C5 C6 C7 C8 -1.33(17)
C6 C7 C8 C9 0.78(17)
C6 C7 C8 C19 -176.22(10)
C7 C8 C9 C10 0.31(16)
C19 C8 C9 C10 177.25(10)
C8 C9 C10 C5 -0.87(16)
C6 C5 C10 C9 0.32(16)
C4 C5 C10 C9 -177.18(10)
C1 N1 C11 C12 -87.58(13)
C3 N1 C11 C12 66.58(14)
N1 C11 C12 C17 90.07(13)
N1 C11 C12 C13 -86.96(14)
C17 C12 C13 C14 -0.70(18)
C11 C12 C13 C14 176.34(11)
C12 C13 C14 C15 0.82(19)
C13 C14 C15 C16 0.1(2)
C14 C15 C16 C17 -1.1(2)
C15 C16 C17 C12 1.2(2)
C13 C12 C17 C16 -0.29(19)
C11 C12 C17 C16 -177.34(12)
C20 O4 C19 O3 2.86(17)
C20 O4 C19 C8 -176.01(10)
C9 C8 C19 O3 -175.66(12)
C7 C8 C19 O3 1.29(18)
C9 C8 C19 O4 3.19(15)
C7 C8 C19 O4 -179.86(10)
C23 N2 C21 O22 175.13(12)
C31 N2 C21 O22 -3.4(2)
C23 N2 C21 O21 -4.60(13)
C31 N2 C21 O21 176.86(10)
C22 O21 C21 O22 -179.20(10)
C22 O21 C21 N2 0.56(12)
C21 O21 C22 C24 -171.89(10)
C21 O21 C22 C23 3.42(11)
C21 N2 C23 C22 6.27(12)
C31 N2 C23 C22 -175.18(10)
C24 C22 C23 N2 168.93(12)
O21 C22 C23 N2 -5.62(11)
O21 C22 C24 C25 -175.70(9)
C23 C22 C24 C25 10.31(19)
O21 C22 C24 C38 5.92(16)
C23 C22 C24 C38 -168.07(12)
C22 C24 C25 C26 -143.19(11)
C38 C24 C25 C26 35.23(15)
C22 C24 C25 C30 39.90(16)
C38 C24 C25 C30 -141.68(11)
C30 C25 C26 C27 -1.08(17)
C24 C25 C26 C27 -178.08(10)
C25 C26 C27 C28 1.18(17)
C26 C27 C28 C29 -0.60(17)
C26 C27 C28 C39 176.36(10)
C27 C28 C29 C30 -0.05(16)
C39 C28 C29 C30 -176.90(10)
C28 C29 C30 C25 0.13(17)
C26 C25 C30 C29 0.42(16)
C24 C25 C30 C29 177.41(10)
C21 N2 C31 C32 -99.45(13)
C23 N2 C31 C32 82.16(13)
N2 C31 C32 C37 94.50(12)
N2 C31 C32 C33 -83.23(13)
C37 C32 C33 C34 -0.40(17)
C31 C32 C33 C34 177.36(11)
C32 C33 C34 C35 0.51(19)
C33 C34 C35 C36 -0.5(2)
C34 C35 C36 C37 0.4(2)
C35 C36 C37 C32 -0.29(19)
C33 C32 C37 C36 0.30(17)
C31 C32 C37 C36 -177.47(11)
C40 O24 C39 O23 -2.82(17)
C40 O24 C39 C28 175.86(9)
C29 C28 C39 O23 176.25(12)
C27 C28 C39 O23 -0.62(17)
C29 C28 C39 O24 -2.41(15)
C27 C28 C39 O24 -179.28(10)
C43 N3 C41 O32 -177.23(14)
C51 N3 C41 O32 -3.4(2)
C43 N3 C41 O31 3.67(14)
C51 N3 C41 O31 177.47(11)
C42 O31 C41 O32 -176.71(12)
C42 O31 C41 N3 2.47(13)
C41 O31 C42 C44 169.14(11)
C41 O31 C42 C43 -7.29(12)
C41 N3 C43 C42 -7.63(13)
C51 N3 C43 C42 178.52(11)
C44 C42 C43 N3 -167.05(12)
O31 C42 C43 N3 8.72(11)
O31 C42 C44 C45 -175.91(9)
C43 C42 C44 C45 -0.54(19)
O31 C42 C44 C58 0.17(16)
C43 C42 C44 C58 175.54(12)
C42 C44 C45 C46 -36.46(16)
C58 C44 C45 C46 147.40(11)
C42 C44 C45 C50 144.84(12)
C58 C44 C45 C50 -31.29(15)
C50 C45 C46 C47 -1.57(16)
C44 C45 C46 C47 179.71(10)
C45 C46 C47 C48 -0.17(17)
C46 C47 C48 C49 1.69(17)
C46 C47 C48 C59 -179.14(10)
C47 C48 C49 C50 -1.43(18)
C59 C48 C49 C50 179.44(11)
C48 C49 C50 C45 -0.36(19)
C46 C45 C50 C49 1.84(17)
C44 C45 C50 C49 -179.40(11)
C41 N3 C51 C52 -99.87(15)
C43 N3 C51 C52 73.28(16)
N3 C51 C52 C53 -90.33(16)
N3 C51 C52 C57 89.29(15)
C57 C52 C53 C54 0.2(2)
C51 C52 C53 C54 179.82(13)
C52 C53 C54 C55 0.7(2)
C53 C54 C55 C56 -1.4(2)
C54 C55 C56 C57 1.1(2)
C55 C56 C57 C52 -0.2(2)
C53 C52 C57 C56 -0.5(2)
C51 C52 C57 C56 179.90(14)
C60 O34 C59 O33 3.1(2)
C60 O34 C59 C48 -177.43(12)
C49 C48 C59 O33 -173.75(13)
C47 C48 C59 O33 7.11(18)
C49 C48 C59 O34 6.74(16)
C47 C48 C59 O34 -172.40(11)
C63 N4 C61 O42 -179.95(13)
C71 N4 C61 O42 -5.3(2)
C63 N4 C61 O41 0.13(15)
C71 N4 C61 O41 174.76(11)
C62 O41 C61 O42 176.34(12)
C62 O41 C61 N4 -3.73(13)
C61 O41 C62 C64 -170.24(11)
C61 O41 C62 C63 5.70(12)
C61 N4 C63 C62 3.15(14)
C71 N4 C63 C62 -171.52(12)
C64 C62 C63 N4 170.06(12)
O41 C62 C63 N4 -5.21(12)
O41 C62 C64 C65 178.37(9)
C63 C62 C64 C65 3.57(19)
O41 C62 C64 C78 0.72(17)
C63 C62 C64 C78 -174.08(12)
C62 C64 C65 C66 -140.76(12)
C78 C64 C65 C66 36.94(16)
C62 C64 C65 C70 40.93(16)
C78 C64 C65 C70 -141.37(11)
C70 C65 C66 C67 -2.30(18)
C64 C65 C66 C67 179.33(11)
C65 C66 C67 C68 1.47(19)
C66 C67 C68 C69 0.48(18)
C66 C67 C68 C79 179.25(11)
C67 C68 C69 C70 -1.55(17)
C79 C68 C69 C70 179.62(10)
C68 C69 C70 C65 0.69(17)
C66 C65 C70 C69 1.22(16)
C64 C65 C70 C69 179.55(10)
C61 N4 C71 C72 -100.39(15)
C63 N4 C71 C72 73.71(17)
N4 C71 C72 C73 -89.39(15)
N4 C71 C72 C77 87.91(15)
C77 C72 C73 C74 0.61(19)
C71 C72 C73 C74 177.94(12)
C72 C73 C74 C75 0.7(2)
C73 C74 C75 C76 -1.2(2)
C74 C75 C76 C77 0.4(3)
C75 C76 C77 C72 0.9(2)
C73 C72 C77 C76 -1.4(2)
C71 C72 C77 C76 -178.69(14)
C80 O44 C79 O43 -5.6(2)
C80 O44 C79 C68 175.02(13)
C69 C68 C79 O43 3.56(18)
C67 C68 C79 O43 -175.22(13)
C69 C68 C79 O44 -177.06(11)
C67 C68 C79 O44 4.16(17)
